data_1565640
loop_
_publ_author_name
'Gao, Zhangran'
'Wu, Yuying'
'Jiao, Shulin'
'Tang, Zheng'
'Sun, Xiaofan'
'Li, Dong'
'Cai, Hong-Ling'
'Wu, X. S.'

_publ_section_title
;
 Large dielectric switch effects induced by an order-disorder
 transformation in cyclopropylamine perchlorate crystals.
;
_journal_issue 3
_journal_name_full Nanoscale
_journal_page_first 675
_journal_page_last 679
_journal_paper_doi 10.1039/d1nr04851a
_journal_volume 14
_journal_year 2022
_chemical_formula_moiety 'Cl O4, C3 H8 N'
_chemical_formula_sum 'C3 H8 Cl N O4'
_chemical_formula_weight 157.55
_space_group_crystal_system monoclinic
_space_group_IT_number 14
_space_group_name_Hall '-P 2ybc'
_space_group_name_H-M_alt 'P 1 21/c 1'
_symmetry_Int_Tables_number 14
_atom_sites_solution_primary dual
_audit_block_doi 10.5517/ccdc.csd.cc28d0d3
_audit_creation_date 2021-04-14
_audit_creation_method
;
Olex2 1.2
(compiled 2018.05.29 svn.r3508 for OlexSys, GUI svn.r5506)
;
_audit_update_record
;
2021-07-16 deposited with the CCDC.	2021-12-06 downloaded from the CCDC.
;
_cell_angle_alpha 90
_cell_angle_beta 99.57(3)
_cell_angle_gamma 90
_cell_formula_units_Z 4
_cell_length_a 8.100(2)
_cell_length_b 8.269(2)
_cell_length_c 9.997(3)
_cell_measurement_reflns_used 995
_cell_measurement_temperature 293(2)
_cell_measurement_theta_max 26.6410
_cell_measurement_theta_min 2.4990
_cell_volume 660.3(3)
_computing_cell_refinement 'CrysAlisPro 1.171.39.46e (Rigaku OD, 2018)'
_computing_data_collection 'CrysAlisPro 1.171.39.46e (Rigaku OD, 2018)'
_computing_data_reduction 'CrysAlisPro 1.171.39.46e (Rigaku OD, 2018)'
_computing_molecular_graphics 'Olex2 (Dolomanov et al., 2009)'
_computing_publication_material 'Olex2 (Dolomanov et al., 2009)'
_computing_structure_refinement 'olex2.refine (Bourhis et al., 2015)'
_computing_structure_solution 'ShelXT (Sheldrick, 2015)'
_diffrn_ambient_temperature 293(2)
_diffrn_detector 'CCD plate'
_diffrn_measured_fraction_theta_full 0.9467
_diffrn_measured_fraction_theta_max 0.9414
_diffrn_measurement_details
;
List of Runs (angles in degrees, time in seconds):

  # Type    Start    End  Width  t~exp~   \w     \q     \k     \f   Frames
#--------------------------------------------------------------------------
  1  \w      3.00  28.00   0.50    0.70    --   20.00  54.00   0.00   50
  2  \w     62.00 110.00   0.50    0.70    --   20.00  54.00   0.00   96
  3  \w    -73.00 -32.00   0.50    0.70    --   20.00  54.00 -90.00   82
  4  \w     -9.00  26.00   0.50    0.70    --   20.00  54.00 -90.00   70
  5  \w     66.00  92.00   0.50    0.70    --   20.00  54.00 -90.00   52
  6  \w    -74.00 107.00   0.50    0.70    --   20.00  54.00-150.00  362
  7  \w    -62.00 -37.00   0.50    0.70    --   20.00  54.00 -60.00   50
  8  \w     66.00  92.00   0.50    0.70    --   20.00  54.00 -60.00   52
  9  \w      4.00  59.00   0.50    0.70    --   20.00  54.00-120.00  110
 10  \w     75.00 100.00   0.50    0.70    --   20.00  54.00-120.00   50
 11  \w    -72.00 -46.00   0.50    0.70    --   20.00  54.00   0.00   52
;
_diffrn_measurement_device 'two-circle diffractometer'
_diffrn_measurement_device_type 'XtaLAB Mini II'
_diffrn_measurement_method '\w scans'
_diffrn_orient_matrix_type 'CrysAlisPro convention (1999,Acta A55,543-557)'
_diffrn_orient_matrix_UB_11 0.0029371000
_diffrn_orient_matrix_UB_12 0.0855030000
_diffrn_orient_matrix_UB_13 -0.0046781000
_diffrn_orient_matrix_UB_21 -0.0244582000
_diffrn_orient_matrix_UB_22 -0.0050955000
_diffrn_orient_matrix_UB_23 -0.0713207000
_diffrn_orient_matrix_UB_31 -0.0853220000
_diffrn_orient_matrix_UB_32 0.0045691000
_diffrn_orient_matrix_UB_33 0.0080386000
_diffrn_radiation_monochromator graphite
_diffrn_radiation_probe x-ray
_diffrn_radiation_type 'Mo K\a'
_diffrn_radiation_wavelength 0.71073
_diffrn_reflns_av_R_equivalents 0.0885
_diffrn_reflns_av_unetI/netI 0.0834
_diffrn_reflns_limit_h_max 11
_diffrn_reflns_limit_h_min -10
_diffrn_reflns_limit_k_max 11
_diffrn_reflns_limit_k_min -11
_diffrn_reflns_limit_l_max 12
_diffrn_reflns_limit_l_min -13
_diffrn_reflns_number 5242
_diffrn_reflns_theta_full 30.1788
_diffrn_reflns_theta_max 30.18
_diffrn_reflns_theta_min 2.55
_diffrn_source 'fine-focus sealed X-ray tube'
_diffrn_source_type 'Rigaku (Mo) X-ray Source'
_exptl_absorpt_coefficient_mu 0.525
_exptl_absorpt_correction_T_max 1.00000
_exptl_absorpt_correction_T_min 0.47187
_exptl_absorpt_correction_type multi-scan
_exptl_absorpt_process_details
;
CrysAlisPro 1.171.39.46e (Rigaku Oxford Diffraction, 2018)
Empirical absorption correction using spherical harmonics,
 implemented in SCALE3 ABSPACK scaling algorithm.
;
_exptl_crystal_colour colorless
_exptl_crystal_density_diffrn 1.5850
_exptl_crystal_description lamellar
_exptl_crystal_F_000 328.8085
_refine_diff_density_max 0.6511
_refine_diff_density_min -0.8572
_refine_diff_density_rms 0.1678
_refine_ls_d_res_high 0.7069
_refine_ls_d_res_low 7.9872
_refine_ls_goodness_of_fit_ref 0.9533
_refine_ls_hydrogen_treatment constr
_refine_ls_matrix_type full
_refine_ls_number_constraints 12
_refine_ls_number_parameters 83
_refine_ls_number_reflns 1847
_refine_ls_number_restraints 0
_refine_ls_restrained_S_all 0.9533
_refine_ls_R_factor_all 0.1148
_refine_ls_R_factor_gt 0.0753
_refine_ls_shift/su_max 0.0002
_refine_ls_shift/su_mean 0.0001
_refine_ls_structure_factor_coef Fsqd
_refine_ls_weighting_details 'w=1/[\s^2^(Fo^2^)+(0.1403P)^2^] where P=(Fo^2^+2Fc^2^)/3'
_refine_ls_weighting_scheme calc
_refine_ls_wR_factor_gt 0.1880
_refine_ls_wR_factor_ref 0.2248
_reflns_Friedel_coverage 0.0
_reflns_limit_h_max 11
_reflns_limit_h_min -11
_reflns_limit_k_max 11
_reflns_limit_k_min 0
_reflns_limit_l_max 13
_reflns_limit_l_min 0
_reflns_number_gt 1099
_reflns_number_total 1847
_reflns_threshold_expression I>=2u(I)
_cod_data_source_file d1nr04851a2.cif
_cod_data_source_block exp_332-hbaclo4
_cod_depositor_comments 'Adding full bibliography for 1565640--1565641.cif.'
_cod_original_cell_volume 660.2(3)
_cod_database_code 1565640
_reflns_odcompleteness_completeness 99.11
_reflns_odcompleteness_iscentric 1
_reflns_odcompleteness_theta 26.32
_olex2_refinement_description
;
1. Fixed Uiso
 At 1.2 times of:
  All C(H) groups, All C(H,H) groups, All N(H,H,H) groups
2.a Ternary CH refined with riding coordinates:
 C6(H6)
2.b Secondary CH2 refined with riding coordinates:
 C7(H7a,H7b), C8(H8a,H8b)
2.c Idealised Me refined as rotating group:
 N9(H9a,H9b,H9c)
;
_olex2_submission_special_instructions 'No special instructions were received'
_oxdiff_exptl_absorpt_empirical_details
;
Empirical correction (ABSPACK) includes:
- Absorption correction using spherical harmonics
- Frame scaling
;
_oxdiff_exptl_absorpt_empirical_full_max 2.742
_oxdiff_exptl_absorpt_empirical_full_min 0.495

loop_
_space_group_symop_id
_space_group_symop_operation_xyz
1 x,y,z
2 -x,y+1/2,-z+1/2
3 -x,-y,-z
4 x,-y-1/2,z-1/2

loop_
_atom_site_label
_atom_site_type_symbol
_atom_site_fract_x
_atom_site_fract_y
_atom_site_fract_z
_atom_site_U_iso_or_equiv
_atom_site_adp_type
_atom_site_occupancy
_atom_site_refinement_flags_posn
Cl2 Cl 0.34984(8) 0.24762(9) 0.47640(7) 0.0416(3) Uani 1.000000 .
O1 O 0.3599(4) 0.2502(3) 0.3347(3) 0.0647(8) Uani 1.000000 .
O3 O 0.5069(3) 0.1900(4) 0.5490(3) 0.0664(8) Uani 1.000000 .
N9 N 0.3308(3) 0.5882(4) 0.2289(2) 0.0503(7) Uani 1.000000 .
H9a H 0.3782(10) 0.594(2) 0.1548(6) 0.0603(9) Uiso 1.000000 GR
H9b H 0.3904(8) 0.6459(16) 0.2951(15) 0.0603(9) Uiso 1.000000 GR
H9c H 0.3274(3) 0.4855(8) 0.255(2) 0.0603(9) Uiso 1.000000 GR
O5 O 0.2205(3) 0.1415(4) 0.5005(3) 0.0722(8) Uani 1.000000 .
O4 O 0.3186(4) 0.4062(4) 0.5205(3) 0.0794(9) Uani 1.000000 .
C6 C 0.1595(4) 0.6530(4) 0.1988(3) 0.0452(7) Uani 1.000000 .
H6 H 0.0824(4) 0.5943(4) 0.1296(3) 0.0542(9) Uiso 1.000000 R
C7 C 0.1356(5) 0.8286(5) 0.2013(4) 0.0632(10) Uani 1.000000 .
H7a H 0.2341(5) 0.8958(5) 0.2258(4) 0.0758(12) Uiso 1.000000 R
H7b H 0.0482(5) 0.8753(5) 0.1343(4) 0.0758(12) Uiso 1.000000 R
C8 C 0.0839(5) 0.7254(5) 0.3082(5) 0.0634(11) Uani 1.000000 .
H8a H -0.0350(5) 0.7091(5) 0.3066(5) 0.0761(13) Uiso 1.000000 R
H8b H 0.1509(5) 0.7296(5) 0.3981(5) 0.0761(13) Uiso 1.000000 R

loop_
_atom_site_aniso_label
_atom_site_aniso_U_11
_atom_site_aniso_U_22
_atom_site_aniso_U_33
_atom_site_aniso_U_12
_atom_site_aniso_U_13
_atom_site_aniso_U_23
Cl2 0.0460(5) 0.0368(5) 0.0416(5) 0.0028(3) 0.0057(3) 0.0017(3)
O1 0.0912(19) 0.059(2) 0.0464(16) 0.0043(13) 0.0180(13) 0.0022(11)
O3 0.0562(14) 0.0541(18) 0.081(2) 0.0068(12) -0.0117(12) -0.0037(14)
N9 0.0523(15) 0.0413(17) 0.0564(16) -0.0000(11) 0.0065(11) -0.0024(12)
O5 0.0602(15) 0.074(2) 0.0816(19) -0.0131(13) 0.0113(12) 0.0211(15)
O4 0.118(2) 0.0414(18) 0.0833(18) 0.0212(16) 0.0289(16) -0.0091(14)
C6 0.0461(15) 0.0375(19) 0.0497(18) -0.0010(12) 0.0015(12) -0.0037(14)
C7 0.072(2) 0.034(2) 0.082(3) 0.0081(17) 0.0067(18) 0.003(2)
C8 0.059(2) 0.067(3) 0.067(3) 0.0069(17) 0.0176(18) -0.0069(19)

loop_
_atom_type_symbol
_atom_type_scat_dispersion_real
_atom_type_scat_dispersion_imag
_atom_type_scat_Cromer_Mann_a1
_atom_type_scat_Cromer_Mann_a2
_atom_type_scat_Cromer_Mann_a3
_atom_type_scat_Cromer_Mann_a4
_atom_type_scat_Cromer_Mann_b1
_atom_type_scat_Cromer_Mann_b2
_atom_type_scat_Cromer_Mann_b3
_atom_type_scat_Cromer_Mann_b4
_atom_type_scat_Cromer_Mann_c
_atom_type_scat_source
_atom_type_scat_dispersion_source
H 0.00000 0.00000 0.49300 0.32291 0.14019 0.04081 10.51090 26.12570 3.14236 57.79970 0.0030380000826 'International Tables Volume C Table 6.1.1.4 (pp. 500-502)' 'Henke, Gullikson and Davis, At. Data and Nucl. Data Tables, 1993, 54, 2'
C 0.00347 0.00161 2.31000 1.02000 1.58860 0.86500 20.84390 10.20750 0.56870 51.65120 0.215599998832 'International Tables Volume C Table 6.1.1.4 (pp. 500-502)' 'Henke, Gullikson and Davis, At. Data and Nucl. Data Tables, 1993, 54, 2'
Cl 0.14873 0.16029 11.46040 7.19640 6.25560 1.64550 0.01040 1.16620 18.51940 47.77840 -9.55739974976 'International Tables Volume C Table 6.1.1.4 (pp. 500-502)' 'Henke, Gullikson and Davis, At. Data and Nucl. Data Tables, 1993, 54, 2'
O 0.01158 0.00611 3.04850 2.28680 1.54630 0.86700 13.27710 5.70110 0.32390 32.90890 0.250800013542 'International Tables Volume C Table 6.1.1.4 (pp. 500-502)' 'Henke, Gullikson and Davis, At. Data and Nucl. Data Tables, 1993, 54, 2'
N 0.00653 0.00323 12.21260 3.13220 2.01250 1.16630 0.00570 9.89330 28.99750 0.58260 -11.5290002823 'International Tables Volume C Table 6.1.1.4 (pp. 500-502)' 'Henke, Gullikson and Davis, At. Data and Nucl. Data Tables, 1993, 54, 2'

loop_
_geom_angle_atom_site_label_1
_geom_angle_atom_site_label_2
_geom_angle_atom_site_label_3
_geom_angle
_geom_angle_site_symmetry_1
_geom_angle_site_symmetry_3
_geom_angle_publ_flag
O3 Cl2 O1 108.24(18) . . ?
O5 Cl2 O1 110.02(18) . . ?
O5 Cl2 O3 109.04(17) . . ?
O4 Cl2 O1 109.61(17) . . ?
O4 Cl2 O3 109.76(17) . . ?
O4 Cl2 O5 110.14(18) . . ?
H9b N9 H9a 109.5 . . ?
H9c N9 H9a 109.5 . . ?
H9c N9 H9b 109.5 . . ?
C6 N9 H9a 109.5 . . ?
C6 N9 H9b 109.5 . . ?
C6 N9 H9c 109.5 . . ?
H6 C6 N9 115.62(16) . . ?
C7 C6 N9 118.7(3) . . ?
C7 C6 H6 115.62(18) . . ?
C8 C6 N9 119.5(3) . . ?
C8 C6 H6 115.6(2) . . ?
C8 C6 C7 60.7(2) . . ?
H7a C7 C6 117.80(19) . . ?
H7b C7 C6 117.80(18) . . ?
H7b C7 H7a 114.9 . . ?
C8 C7 C6 59.7(2) . . ?
C8 C7 H7a 117.8(2) . . ?
C8 C7 H7b 117.8(2) . . ?
C7 C8 C6 59.6(3) . . ?
H8a C8 C6 117.8(2) . . ?
H8a C8 C7 117.8(2) . . ?
H8b C8 C6 117.8(2) . . ?
H8b C8 C7 117.8(2) . . ?
H8b C8 H8a 115.0 . . ?

loop_
_geom_bond_atom_site_label_1
_geom_bond_atom_site_label_2
_geom_bond_distance
_geom_bond_site_symmetry_2
_geom_bond_publ_flag
Cl2 O1 1.433(3) . ?
Cl2 O3 1.437(2) . ?
Cl2 O5 1.418(3) . ?
Cl2 O4 1.419(3) . ?
N9 H9a 0.8900 . ?
N9 H9b 0.8900 . ?
N9 H9c 0.8900 . ?
N9 C6 1.471(4) . ?
C6 H6 0.9800 . ?
C6 C7 1.465(5) . ?
C6 C8 1.467(5) . ?
C7 H7a 0.9700 . ?
C7 H7b 0.9700 . ?
C7 C8 1.482(6) . ?
C8 H8a 0.9700 . ?
C8 H8b 0.9700 . ?
